data_4077242
loop_
_publ_author_name
'Lu, Zhiping'
'Yap, Glenn P. A.'
'Richeson, Darrin S.'

_publ_section_title
;
 Tetrasubstituted Guanidinate Anions as Supporting Ligands in
 Organoyttrium Chemistry
;
_journal_issue 4
_journal_name_full Organometallics
_journal_page_first 706
_journal_paper_doi 10.1021/om0009029
_journal_volume 20
_journal_year 2001
_chemical_formula_sum 'C52 H128 Cl2 N12 Si8 Y2'
_chemical_formula_weight 1395.10
_chemical_name_systematic
; 
 ? 
;
_space_group_IT_number 29
_symmetry_cell_setting orthorhombic
_symmetry_space_group_name_Hall 'P 2c -2ac'
_symmetry_space_group_name_H-M 'P c a 21'
_atom_sites_solution_hydrogens geom
_atom_sites_solution_primary direct
_atom_sites_solution_secondary difmap
_audit_creation_method SHELXL-97
_cell_angle_alpha 90.00
_cell_angle_beta 90.00
_cell_angle_gamma 90.00
_cell_formula_units_Z 4
_cell_length_a 21.034(2)
_cell_length_b 20.060(2)
_cell_length_c 18.983(2)
_cell_measurement_reflns_used 'reflections from 60 data frames'
_cell_measurement_temperature 203(2)
_cell_measurement_theta_max 28.29
_cell_measurement_theta_min 1.47
_cell_volume 8009.7(14)
_computing_cell_refinement 'Bruker SMART'
_computing_data_collection 'Bruker SMART'
_computing_data_reduction 'Bruker SHELXTL'
_computing_molecular_graphics 'Bruker SHELXTL'
_computing_publication_material 'Bruker SHELXTL'
_computing_structure_refinement 'SHELXL-97 (Sheldrick, 1997)'
_computing_structure_solution 'SHELXS-97 (Sheldrick, 1990)'
_diffrn_ambient_temperature 203(2)
_diffrn_measured_fraction_theta_full 0.945
_diffrn_measured_fraction_theta_max 0.945
_diffrn_measurement_device_type 'CCD area detector'
_diffrn_measurement_method 'phi and omega scans'
_diffrn_radiation_monochromator graphite
_diffrn_radiation_source 'fine-focus sealed tube'
_diffrn_radiation_type MoK\a
_diffrn_radiation_wavelength 0.71073
_diffrn_reflns_av_R_equivalents 0.1247
_diffrn_reflns_av_sigmaI/netI 0.1768
_diffrn_reflns_limit_h_max 28
_diffrn_reflns_limit_h_min 0
_diffrn_reflns_limit_k_max 27
_diffrn_reflns_limit_k_min 0
_diffrn_reflns_limit_l_max 25
_diffrn_reflns_limit_l_min -24
_diffrn_reflns_number 62820
_diffrn_reflns_theta_full 28.80
_diffrn_reflns_theta_max 28.80
_diffrn_reflns_theta_min 1.40
_diffrn_standards_decay_% <1
_diffrn_standards_number '50 standard frames at start and end'
_exptl_absorpt_coefficient_mu 1.665
_exptl_absorpt_correction_T_max 0.801523
_exptl_absorpt_correction_T_min 0.548133
_exptl_absorpt_correction_type multi-scan
_exptl_absorpt_process_details 'Blessing, Acta Cryst. (1995) A51 33-38.'
_exptl_crystal_colour colourless
_exptl_crystal_density_diffrn 1.157
_exptl_crystal_density_method 'not measured'
_exptl_crystal_description block
_exptl_crystal_F_000 2992
_exptl_crystal_size_max 0.1
_exptl_crystal_size_mid 0.1
_exptl_crystal_size_min 0.05
_refine_diff_density_max 0.341
_refine_diff_density_min -0.411
_refine_diff_density_rms 0.067
_refine_ls_abs_structure_details 'Flack H D (1983), Acta Cryst. A39, 876-881'
_refine_ls_abs_structure_Flack -0.014(5)
_refine_ls_extinction_method none
_refine_ls_goodness_of_fit_ref 1.010
_refine_ls_hydrogen_treatment mixed
_refine_ls_matrix_type full
_refine_ls_number_parameters 685
_refine_ls_number_reflns 19048
_refine_ls_number_restraints 1
_refine_ls_restrained_S_all 1.010
_refine_ls_R_factor_all 0.1386
_refine_ls_R_factor_gt 0.0478
_refine_ls_shift/su_max 0.001
_refine_ls_shift/su_mean 0.000
_refine_ls_structure_factor_coef Fsqd
_refine_ls_weighting_details 'calc w=1/[\s^2^(Fo^2^)+(0.0500P)^2^+0.0000P] where P=(Fo^2^+2Fc^2^)/3'
_refine_ls_weighting_scheme calc
_refine_ls_wR_factor_gt 0.0958
_refine_ls_wR_factor_ref 0.1178
_reflns_number_gt 8696
_reflns_number_total 19048
_reflns_threshold_expression >2sigma(I)
_cod_data_source_file om0009029.cif
_cod_data_source_block dr083a
_cod_depositor_comments
;
The following automatic conversions were performed:

'_symmetry_cell_setting' value 'Orthorhombic' changed to
'orthorhombic' according to
/home/saulius/struct/CIF-dictionaries/cif_core.dic dictionary named
'cif_core.dic' version 2.4.2 from 2011-04-26.

Automatic conversion script
Id: cif_fix_values 1715 2011-07-08 13:25:40Z adriana 
;
_cod_original_cell_volume 8010(1)
_cod_original_sg_symbol_H-M Pca2(1)
_cod_database_code 4077242

loop_
_symmetry_equiv_pos_as_xyz
'x, y, z'
'-x, -y, z+1/2'
'x+1/2, -y, z'
'-x+1/2, y, z+1/2'

loop_
_atom_site_label
_atom_site_type_symbol
_atom_site_fract_x
_atom_site_fract_y
_atom_site_fract_z
_atom_site_U_iso_or_equiv
_atom_site_adp_type
_atom_site_occupancy
_atom_site_symmetry_multiplicity
_atom_site_calc_flag
_atom_site_refinement_flags
Y1 Y 0.55938(2) 0.81026(2) 0.43282(3) 0.03320(14) Uani 1 1 d .
Y2 Y 0.45316(2) 0.70117(2) 0.58659(3) 0.03319(13) Uani 1 1 d .
Cl1 Cl 0.56249(7) 0.69611(7) 0.50973(8) 0.0445(4) Uani 1 1 d .
Cl2 Cl 0.45042(7) 0.81503(7) 0.50911(8) 0.0452(4) Uani 1 1 d .
Si1 Si 0.68622(7) 0.98560(8) 0.59044(11) 0.0492(4) Uani 1 1 d .
Si2 Si 0.75053(8) 0.98293(8) 0.44540(11) 0.0518(5) Uani 1 1 d .
Si3 Si 0.54938(9) 0.82980(9) 0.15630(10) 0.0559(5) Uani 1 1 d .
Si4 Si 0.49341(10) 0.69303(10) 0.19235(11) 0.0628(5) Uani 1 1 d .
Si5 Si 0.42801(9) 0.71748(10) 0.86274(10) 0.0602(5) Uani 1 1 d .
Si6 Si 0.56247(9) 0.76909(10) 0.82850(10) 0.0581(5) Uani 1 1 d .
Si7 Si 0.29193(10) 0.55010(9) 0.43447(14) 0.0755(6) Uani 1 1 d .
Si8 Si 0.28992(10) 0.50359(10) 0.58842(16) 0.0844(6) Uani 1 1 d .
N1 N 0.65783(19) 0.8407(2) 0.4862(2) 0.0328(11) Uani 1 1 d .
N2 N 0.5934(2) 0.92030(19) 0.4481(2) 0.0358(11) Uani 1 1 d .
N3 N 0.6924(2) 0.9546(2) 0.5047(2) 0.0383(12) Uani 1 1 d .
N4 N 0.4942(2) 0.8164(2) 0.3300(2) 0.0354(11) Uani 1 1 d .
N5 N 0.5889(2) 0.7642(2) 0.3252(2) 0.0421(12) Uani 1 1 d .
N6 N 0.5259(2) 0.7699(2) 0.2174(2) 0.0406(12) Uani 1 1 d .
N7 N 0.4416(2) 0.7705(2) 0.6893(2) 0.0352(11) Uani 1 1 d .
N8 N 0.4941(2) 0.6725(2) 0.6960(3) 0.0425(13) Uani 1 1 d .
N9 N 0.4879(2) 0.7393(2) 0.8030(2) 0.0391(12) Uani 1 1 d .
N10 N 0.4278(2) 0.5960(2) 0.5355(3) 0.0416(12) Uani 1 1 d .
N11 N 0.3496(2) 0.6641(2) 0.5677(3) 0.0430(13) Uani 1 1 d .
N12 N 0.3186(2) 0.5556(2) 0.5216(3) 0.0508(14) Uani 1 1 d .
C1 C 0.7132(3) 0.8138(3) 0.5240(3) 0.0432(15) Uani 1 1 d .
H1A H 0.7453 0.8495 0.5297 0.052 Uiso 1 1 calc R
C2 C 0.7424(3) 0.7562(3) 0.4835(3) 0.0636(19) Uani 1 1 d .
H2A H 0.7782 0.7385 0.5097 0.095 Uiso 1 1 calc R
H2B H 0.7568 0.7717 0.4378 0.095 Uiso 1 1 calc R
H2C H 0.7108 0.7214 0.4772 0.095 Uiso 1 1 calc R
C3 C 0.6939(3) 0.7877(3) 0.5964(3) 0.0643(19) Uani 1 1 d .
H3A H 0.7305 0.7681 0.6195 0.096 Uiso 1 1 calc R
H3B H 0.6609 0.7542 0.5911 0.096 Uiso 1 1 calc R
H3C H 0.6778 0.8242 0.6248 0.096 Uiso 1 1 calc R
C4 C 0.5718(2) 0.9886(2) 0.4395(3) 0.0424(14) Uani 1 1 d .
H4A H 0.5999 1.0183 0.4671 0.051 Uiso 1 1 calc R
C5 C 0.5751(3) 1.0090(3) 0.3621(3) 0.0603(19) Uani 1 1 d .
H5A H 0.6187 1.0062 0.3459 0.091 Uiso 1 1 calc R
H5B H 0.5599 1.0545 0.3571 0.091 Uiso 1 1 calc R
H5C H 0.5486 0.9794 0.3343 0.091 Uiso 1 1 calc R
C6 C 0.5047(3) 0.9951(3) 0.4675(3) 0.0542(17) Uani 1 1 d .
H6A H 0.5038 0.9823 0.5167 0.081 Uiso 1 1 calc R
H6B H 0.4766 0.9662 0.4408 0.081 Uiso 1 1 calc R
H6C H 0.4907 1.0409 0.4628 0.081 Uiso 1 1 calc R
C7 C 0.6487(3) 0.9059(3) 0.4802(3) 0.0346(14) Uani 1 1 d .
C8 C 0.7496(3) 0.9550(4) 0.6499(4) 0.084(2) Uani 1 1 d .
H8A H 0.7488 0.9067 0.6511 0.126 Uiso 1 1 calc R
H8B H 0.7426 0.9723 0.6969 0.126 Uiso 1 1 calc R
H8C H 0.7906 0.9699 0.6327 0.126 Uiso 1 1 calc R
C9 C 0.6933(3) 1.0795(3) 0.5894(4) 0.077(2) Uani 1 1 d .
H9A H 0.6595 1.0982 0.5609 0.115 Uiso 1 1 calc R
H9B H 0.7341 1.0921 0.5697 0.115 Uiso 1 1 calc R
H9C H 0.6900 1.0964 0.6372 0.115 Uiso 1 1 calc R
C10 C 0.6072(3) 0.9632(3) 0.6263(3) 0.063(2) Uani 1 1 d .
H10A H 0.6032 0.9151 0.6282 0.095 Uiso 1 1 calc R
H10B H 0.5743 0.9814 0.5961 0.095 Uiso 1 1 calc R
H10C H 0.6028 0.9815 0.6733 0.095 Uiso 1 1 calc R
C11 C 0.7543(3) 0.9260(4) 0.3698(4) 0.081(2) Uani 1 1 d .
H11A H 0.7628 0.8812 0.3863 0.122 Uiso 1 1 calc R
H11B H 0.7881 0.9401 0.3383 0.122 Uiso 1 1 calc R
H11C H 0.7141 0.9268 0.3449 0.122 Uiso 1 1 calc R
C12 C 0.8291(3) 0.9852(4) 0.4902(4) 0.077(2) Uani 1 1 d .
H12A H 0.8381 0.9418 0.5105 0.115 Uiso 1 1 calc R
H12B H 0.8283 1.0185 0.5272 0.115 Uiso 1 1 calc R
H12C H 0.8618 0.9964 0.4562 0.115 Uiso 1 1 calc R
C13 C 0.7345(3) 1.0687(3) 0.4115(4) 0.080(2) Uani 1 1 d .
H13A H 0.6938 1.0693 0.3874 0.121 Uiso 1 1 calc R
H13B H 0.7678 1.0815 0.3789 0.121 Uiso 1 1 calc R
H13C H 0.7334 1.0998 0.4506 0.121 Uiso 1 1 calc R
C14 C 0.4312(3) 0.8344(3) 0.3017(3) 0.0426(15) Uani 1 1 d .
H14A H 0.4321 0.8275 0.2501 0.051 Uiso 1 1 calc R
C15 C 0.4160(3) 0.9053(3) 0.3154(4) 0.074(2) Uani 1 1 d .
H15A H 0.4483 0.9333 0.2940 0.111 Uiso 1 1 calc R
H15B H 0.4151 0.9131 0.3658 0.111 Uiso 1 1 calc R
H15C H 0.3748 0.9158 0.2953 0.111 Uiso 1 1 calc R
C16 C 0.3796(3) 0.7911(4) 0.3318(5) 0.100(3) Uani 1 1 d .
H16A H 0.3390 0.8042 0.3120 0.149 Uiso 1 1 calc R
H16B H 0.3785 0.7964 0.3826 0.149 Uiso 1 1 calc R
H16C H 0.3881 0.7449 0.3203 0.149 Uiso 1 1 calc R
C17 C 0.6392(3) 0.7257(3) 0.2891(3) 0.0544(18) Uani 1 1 d .
H17A H 0.6236 0.7116 0.2422 0.065 Uiso 1 1 calc R
C18 C 0.6540(4) 0.6650(4) 0.3323(4) 0.093(3) Uani 1 1 d .
H18A H 0.6170 0.6362 0.3339 0.139 Uiso 1 1 calc R
H18B H 0.6654 0.6784 0.3797 0.139 Uiso 1 1 calc R
H18C H 0.6893 0.6411 0.3111 0.139 Uiso 1 1 calc R
C19 C 0.6985(3) 0.7684(4) 0.2799(4) 0.097(3) Uani 1 1 d .
H19A H 0.7314 0.7424 0.2569 0.146 Uiso 1 1 calc R
H19B H 0.7135 0.7829 0.3257 0.146 Uiso 1 1 calc R
H19C H 0.6884 0.8070 0.2513 0.146 Uiso 1 1 calc R
C20 C 0.5367(3) 0.7845(3) 0.2907(3) 0.0371(14) Uani 1 1 d .
C21 C 0.5754(4) 0.9050(3) 0.2024(4) 0.095(3) Uani 1 1 d .
H21A H 0.5426 0.9190 0.2352 0.142 Uiso 1 1 calc R
H21B H 0.5830 0.9403 0.1685 0.142 Uiso 1 1 calc R
H21C H 0.6143 0.8957 0.2280 0.142 Uiso 1 1 calc R
C22 C 0.6158(4) 0.8018(4) 0.0997(4) 0.101(3) Uani 1 1 d .
H22A H 0.6031 0.7622 0.0741 0.152 Uiso 1 1 calc R
H22B H 0.6525 0.7918 0.1288 0.152 Uiso 1 1 calc R
H22C H 0.6266 0.8369 0.0666 0.152 Uiso 1 1 calc R
C23 C 0.4826(4) 0.8515(5) 0.0967(5) 0.123(4) Uani 1 1 d .
H23A H 0.4457 0.8637 0.1246 0.185 Uiso 1 1 calc R
H23B H 0.4723 0.8134 0.0674 0.185 Uiso 1 1 calc R
H23C H 0.4948 0.8887 0.0671 0.185 Uiso 1 1 calc R
C24 C 0.5449(4) 0.6500(4) 0.1269(5) 0.119(4) Uani 1 1 d .
H24A H 0.5519 0.6791 0.0868 0.178 Uiso 1 1 calc R
H24B H 0.5242 0.6094 0.1112 0.178 Uiso 1 1 calc R
H24C H 0.5853 0.6391 0.1485 0.178 Uiso 1 1 calc R
C25 C 0.4164(4) 0.7021(5) 0.1486(5) 0.137(4) Uani 1 1 d .
H25A H 0.3878 0.7273 0.1786 0.206 Uiso 1 1 calc R
H25B H 0.3985 0.6583 0.1396 0.206 Uiso 1 1 calc R
H25C H 0.4220 0.7254 0.1043 0.206 Uiso 1 1 calc R
C26 C 0.4832(5) 0.6394(4) 0.2689(4) 0.115(3) Uani 1 1 d .
H26A H 0.4593 0.6630 0.3048 0.172 Uiso 1 1 calc R
H26B H 0.5246 0.6271 0.2874 0.172 Uiso 1 1 calc R
H26C H 0.4603 0.5995 0.2552 0.172 Uiso 1 1 calc R
C27 C 0.4232(3) 0.8358(3) 0.7162(3) 0.0451(16) Uani 1 1 d .
H27A H 0.4304 0.8360 0.7678 0.054 Uiso 1 1 calc R
C28 C 0.4636(4) 0.8899(3) 0.6841(4) 0.099(3) Uani 1 1 d .
H28A H 0.5082 0.8797 0.6916 0.149 Uiso 1 1 calc R
H28B H 0.4535 0.9322 0.7062 0.149 Uiso 1 1 calc R
H28C H 0.4551 0.8927 0.6340 0.149 Uiso 1 1 calc R
C29 C 0.3547(3) 0.8507(4) 0.7031(5) 0.118(4) Uani 1 1 d .
H29A H 0.3288 0.8147 0.7215 0.177 Uiso 1 1 calc R
H29B H 0.3475 0.8550 0.6528 0.177 Uiso 1 1 calc R
H29C H 0.3433 0.8920 0.7264 0.177 Uiso 1 1 calc R
C30 C 0.5326(3) 0.6217(3) 0.7330(3) 0.062(2) Uani 1 1 d .
H30A H 0.5432 0.6394 0.7803 0.075 Uiso 1 1 calc R
C31 C 0.5952(4) 0.6097(4) 0.6936(4) 0.102(3) Uani 1 1 d .
H31A H 0.6197 0.5759 0.7179 0.154 Uiso 1 1 calc R
H31B H 0.6194 0.6509 0.6918 0.154 Uiso 1 1 calc R
H31C H 0.5861 0.5949 0.6460 0.154 Uiso 1 1 calc R
C32 C 0.4964(4) 0.5594(4) 0.7426(4) 0.096(3) Uani 1 1 d .
H32A H 0.4581 0.5685 0.7694 0.144 Uiso 1 1 calc R
H32B H 0.5223 0.5273 0.7679 0.144 Uiso 1 1 calc R
H32C H 0.4849 0.5413 0.6969 0.144 Uiso 1 1 calc R
C33 C 0.4749(3) 0.7270(3) 0.7299(3) 0.0357(14) Uani 1 1 d .
C34 C 0.3618(4) 0.6790(5) 0.8136(4) 0.124(4) Uani 1 1 d .
H34A H 0.3461 0.7102 0.7787 0.186 Uiso 1 1 calc R
H34B H 0.3278 0.6677 0.8461 0.186 Uiso 1 1 calc R
H34C H 0.3767 0.6389 0.7903 0.186 Uiso 1 1 calc R
C35 C 0.4582(4) 0.6567(4) 0.9292(4) 0.103(3) Uani 1 1 d .
H35A H 0.4926 0.6769 0.9558 0.155 Uiso 1 1 calc R
H35B H 0.4737 0.6172 0.9053 0.155 Uiso 1 1 calc R
H35C H 0.4241 0.6445 0.9610 0.155 Uiso 1 1 calc R
C36 C 0.3968(4) 0.7878(4) 0.9122(4) 0.107(3) Uani 1 1 d .
H36A H 0.3788 0.8201 0.8799 0.160 Uiso 1 1 calc R
H36B H 0.4310 0.8084 0.9388 0.160 Uiso 1 1 calc R
H36C H 0.3642 0.7723 0.9443 0.160 Uiso 1 1 calc R
C37 C 0.6083(4) 0.7934(5) 0.7505(4) 0.138(4) Uani 1 1 d .
H37A H 0.5860 0.8284 0.7255 0.208 Uiso 1 1 calc R
H37B H 0.6135 0.7551 0.7199 0.208 Uiso 1 1 calc R
H37C H 0.6498 0.8095 0.7650 0.208 Uiso 1 1 calc R
C38 C 0.5552(4) 0.8411(4) 0.8875(5) 0.121(4) Uani 1 1 d .
H38A H 0.5319 0.8281 0.9295 0.181 Uiso 1 1 calc R
H38B H 0.5325 0.8766 0.8636 0.181 Uiso 1 1 calc R
H38C H 0.5972 0.8565 0.9007 0.181 Uiso 1 1 calc R
C39 C 0.6102(5) 0.7062(4) 0.8781(6) 0.140(4) Uani 1 1 d .
H39A H 0.5872 0.6927 0.9200 0.210 Uiso 1 1 calc R
H39B H 0.6506 0.7256 0.8915 0.210 Uiso 1 1 calc R
H39C H 0.6175 0.6675 0.8485 0.210 Uiso 1 1 calc R
C40 C 0.4555(3) 0.5369(3) 0.5025(3) 0.0493(16) Uani 1 1 d .
H40A H 0.4233 0.5008 0.5020 0.059 Uiso 1 1 calc R
C41 C 0.5128(3) 0.5136(3) 0.5434(4) 0.066(2) Uani 1 1 d .
H41A H 0.5004 0.5039 0.5916 0.099 Uiso 1 1 calc R
H41B H 0.5449 0.5482 0.5432 0.099 Uiso 1 1 calc R
H41C H 0.5298 0.4736 0.5218 0.099 Uiso 1 1 calc R
C42 C 0.4766(3) 0.5512(3) 0.4269(3) 0.069(2) Uani 1 1 d .
H42A H 0.4404 0.5664 0.3995 0.103 Uiso 1 1 calc R
H42B H 0.4936 0.5108 0.4060 0.103 Uiso 1 1 calc R
H42C H 0.5091 0.5855 0.4271 0.103 Uiso 1 1 calc R
C43 C 0.2834(3) 0.6850(3) 0.5747(4) 0.066(2) Uani 1 1 d .
H43A H 0.2556 0.6511 0.5526 0.079 Uiso 1 1 calc R
C44 C 0.2656(3) 0.6920(4) 0.6529(5) 0.103(3) Uani 1 1 d .
H44A H 0.2701 0.6492 0.6761 0.154 Uiso 1 1 calc R
H44B H 0.2219 0.7070 0.6568 0.154 Uiso 1 1 calc R
H44C H 0.2935 0.7243 0.6751 0.154 Uiso 1 1 calc R
C45 C 0.2759(3) 0.7516(3) 0.5354(5) 0.087(3) Uani 1 1 d .
H45A H 0.2896 0.7463 0.4870 0.131 Uiso 1 1 calc R
H45B H 0.3016 0.7854 0.5583 0.131 Uiso 1 1 calc R
H45C H 0.2316 0.7650 0.5363 0.131 Uiso 1 1 calc R
C46 C 0.3667(3) 0.6051(3) 0.5416(3) 0.0429(16) Uani 1 1 d .
C47 C 0.3112(4) 0.6262(3) 0.3874(4) 0.090(3) Uani 1 1 d .
H47A H 0.3569 0.6329 0.3879 0.134 Uiso 1 1 calc R
H47B H 0.2904 0.6637 0.4100 0.134 Uiso 1 1 calc R
H47C H 0.2967 0.6226 0.3390 0.134 Uiso 1 1 calc R
C48 C 0.3253(4) 0.4792(3) 0.3838(4) 0.096(3) Uani 1 1 d .
H48A H 0.3713 0.4830 0.3822 0.144 Uiso 1 1 calc R
H48B H 0.3084 0.4798 0.3363 0.144 Uiso 1 1 calc R
H48C H 0.3137 0.4376 0.4066 0.144 Uiso 1 1 calc R
C49 C 0.2032(3) 0.5379(4) 0.4332(5) 0.118(3) Uani 1 1 d .
H49A H 0.1925 0.4977 0.4590 0.178 Uiso 1 1 calc R
H49B H 0.1888 0.5338 0.3849 0.178 Uiso 1 1 calc R
H49C H 0.1827 0.5759 0.4552 0.178 Uiso 1 1 calc R
C50 C 0.2877(4) 0.4166(3) 0.5571(5) 0.116(3) Uani 1 1 d .
H50A H 0.2596 0.4134 0.5167 0.173 Uiso 1 1 calc R
H50B H 0.2721 0.3880 0.5945 0.173 Uiso 1 1 calc R
H50C H 0.3301 0.4027 0.5437 0.173 Uiso 1 1 calc R
C51 C 0.2070(4) 0.5252(5) 0.6153(5) 0.130(4) Uani 1 1 d .
H51A H 0.2061 0.5703 0.6335 0.196 Uiso 1 1 calc R
H51B H 0.1928 0.4945 0.6515 0.196 Uiso 1 1 calc R
H51C H 0.1791 0.5220 0.5748 0.196 Uiso 1 1 calc R
C52 C 0.3441(4) 0.5095(4) 0.6658(4) 0.102(3) Uani 1 1 d .
H52A H 0.3424 0.5542 0.6851 0.153 Uiso 1 1 calc R
H52B H 0.3872 0.4995 0.6512 0.153 Uiso 1 1 calc R
H52C H 0.3308 0.4777 0.7015 0.153 Uiso 1 1 calc R

loop_
_atom_site_aniso_label
_atom_site_aniso_U_11
_atom_site_aniso_U_22
_atom_site_aniso_U_33
_atom_site_aniso_U_23
_atom_site_aniso_U_13
_atom_site_aniso_U_12
Y1 0.0342(3) 0.0300(3) 0.0354(3) -0.0003(3) 0.0025(3) 0.0010(3)
Y2 0.0353(3) 0.0256(3) 0.0387(3) 0.0016(3) 0.0002(3) -0.0006(2)
Cl1 0.0402(9) 0.0343(8) 0.0590(11) 0.0072(8) 0.0079(7) 0.0044(7)
Cl2 0.0451(9) 0.0394(9) 0.0510(10) 0.0132(7) 0.0119(7) 0.0093(8)
Si1 0.0518(11) 0.0445(10) 0.0513(11) -0.0037(10) 0.0015(11) -0.0101(8)
Si2 0.0385(10) 0.0495(11) 0.0674(13) 0.0131(10) 0.0121(9) -0.0048(8)
Si3 0.0761(14) 0.0490(11) 0.0426(11) 0.0085(9) 0.0142(10) 0.0096(10)
Si4 0.0820(15) 0.0458(12) 0.0605(12) -0.0079(11) -0.0058(10) -0.0093(11)
Si5 0.0670(13) 0.0647(13) 0.0488(12) 0.0155(10) 0.0169(10) -0.0031(10)
Si6 0.0552(12) 0.0683(13) 0.0508(12) -0.0142(10) 0.0001(9) 0.0041(10)
Si7 0.0730(14) 0.0503(12) 0.1032(17) 0.0031(14) -0.0356(14) -0.0112(10)
Si8 0.0803(14) 0.0595(12) 0.1135(18) 0.0156(15) -0.0043(15) -0.0317(11)
N1 0.025(3) 0.029(3) 0.044(3) 0.002(2) -0.007(2) 0.002(2)
N2 0.040(3) 0.019(2) 0.048(3) 0.003(2) -0.009(2) 0.003(2)
N3 0.035(3) 0.026(3) 0.054(3) 0.007(2) -0.002(2) -0.006(2)
N4 0.033(3) 0.037(3) 0.036(3) 0.001(2) 0.001(2) 0.006(2)
N5 0.037(3) 0.047(3) 0.042(3) -0.008(3) -0.001(2) 0.015(2)
N6 0.041(3) 0.050(3) 0.030(3) -0.004(2) -0.001(2) 0.005(2)
N7 0.038(3) 0.031(3) 0.037(3) 0.003(2) 0.009(2) -0.002(2)
N8 0.057(3) 0.038(3) 0.032(3) 0.004(3) -0.003(2) 0.017(3)
N9 0.044(3) 0.046(3) 0.027(3) 0.000(2) 0.006(2) 0.005(2)
N10 0.037(3) 0.028(3) 0.060(3) -0.004(2) 0.004(2) -0.002(2)
N11 0.036(3) 0.016(2) 0.077(4) -0.004(2) -0.005(2) -0.003(2)
N12 0.054(3) 0.024(3) 0.075(4) -0.004(3) -0.013(3) -0.007(2)
C1 0.034(3) 0.048(4) 0.048(4) 0.001(3) -0.003(3) -0.001(3)
C2 0.064(4) 0.062(4) 0.065(5) -0.006(4) -0.016(4) 0.021(4)
C3 0.050(4) 0.084(5) 0.058(4) 0.035(4) -0.008(3) -0.004(4)
C4 0.040(3) 0.027(3) 0.060(4) 0.001(3) -0.010(3) 0.001(2)
C5 0.067(5) 0.043(4) 0.071(5) 0.019(4) -0.008(4) 0.012(3)
C6 0.049(4) 0.044(4) 0.070(5) 0.002(4) -0.005(3) 0.012(3)
C7 0.038(4) 0.032(4) 0.034(3) 0.004(3) 0.009(3) 0.001(3)
C8 0.090(6) 0.098(6) 0.064(5) -0.020(4) -0.025(4) 0.002(5)
C9 0.071(5) 0.060(4) 0.099(6) -0.022(5) 0.002(5) -0.014(4)
C10 0.071(5) 0.056(5) 0.062(5) -0.007(4) 0.014(4) -0.014(4)
C11 0.086(6) 0.081(6) 0.077(5) 0.022(4) 0.034(5) -0.005(5)
C12 0.038(4) 0.092(6) 0.100(6) 0.033(5) -0.005(4) -0.008(4)
C13 0.067(5) 0.064(5) 0.110(7) 0.037(4) 0.006(4) -0.012(4)
C14 0.042(4) 0.054(4) 0.031(3) -0.004(3) 0.005(3) 0.004(3)
C15 0.059(5) 0.056(5) 0.108(7) -0.013(5) -0.023(4) 0.016(4)
C16 0.056(5) 0.118(7) 0.125(8) 0.019(6) -0.012(5) -0.030(5)
C17 0.056(5) 0.072(5) 0.036(4) -0.009(3) -0.004(3) 0.032(4)
C18 0.089(6) 0.098(6) 0.091(6) -0.031(5) -0.017(5) 0.047(5)
C19 0.046(5) 0.187(9) 0.058(5) -0.013(6) 0.004(4) 0.019(6)
C20 0.043(4) 0.030(3) 0.038(4) 0.001(3) 0.002(3) -0.004(3)
C21 0.151(8) 0.052(5) 0.082(6) 0.002(4) 0.049(5) -0.029(5)
C22 0.123(7) 0.110(7) 0.070(6) 0.000(5) 0.046(5) 0.009(5)
C23 0.106(7) 0.169(9) 0.095(7) 0.079(7) -0.010(6) 0.021(6)
C24 0.156(9) 0.061(6) 0.139(8) -0.063(5) 0.005(7) -0.021(6)
C25 0.089(7) 0.173(11) 0.151(10) -0.036(8) -0.032(7) -0.053(7)
C26 0.193(10) 0.069(6) 0.081(6) -0.008(5) 0.002(6) -0.047(6)
C27 0.054(4) 0.036(4) 0.045(4) -0.006(3) 0.007(3) 0.012(3)
C28 0.161(8) 0.031(4) 0.105(7) -0.012(4) 0.063(6) -0.019(5)
C29 0.073(6) 0.082(6) 0.199(10) -0.069(7) -0.043(6) 0.039(5)
C30 0.095(6) 0.037(4) 0.054(4) -0.010(3) -0.024(4) 0.018(4)
C31 0.092(6) 0.136(8) 0.080(6) -0.040(6) -0.027(5) 0.076(6)
C32 0.163(9) 0.043(5) 0.082(6) 0.010(4) -0.035(6) 0.018(5)
C33 0.037(4) 0.026(3) 0.044(4) -0.001(3) 0.004(3) -0.002(3)
C34 0.114(7) 0.175(10) 0.084(6) 0.040(6) 0.019(5) -0.068(7)
C35 0.155(8) 0.087(6) 0.067(5) 0.033(5) 0.015(6) 0.002(5)
C36 0.113(7) 0.107(7) 0.100(7) 0.008(5) 0.074(6) 0.016(5)
C37 0.079(6) 0.257(13) 0.079(6) 0.001(7) 0.014(5) -0.084(7)
C38 0.088(7) 0.124(8) 0.151(9) -0.075(7) -0.021(6) 0.001(6)
C39 0.138(9) 0.087(7) 0.195(11) -0.014(7) -0.108(8) 0.015(6)
C40 0.057(4) 0.030(3) 0.061(4) -0.008(3) 0.002(4) 0.001(3)
C41 0.081(5) 0.051(4) 0.066(5) -0.005(4) 0.007(4) 0.017(4)
C42 0.092(5) 0.060(5) 0.053(5) -0.006(4) 0.013(4) 0.012(4)
C43 0.034(4) 0.055(5) 0.109(7) -0.005(4) -0.004(4) -0.003(3)
C44 0.056(5) 0.118(7) 0.134(8) -0.019(6) 0.024(5) 0.006(5)
C45 0.065(5) 0.037(4) 0.160(8) -0.020(5) -0.033(5) 0.015(4)
C46 0.041(4) 0.030(4) 0.058(4) 0.005(3) -0.005(3) -0.014(3)
C47 0.100(6) 0.063(5) 0.106(6) 0.037(5) -0.040(5) -0.019(5)
C48 0.129(8) 0.061(5) 0.098(7) -0.023(5) -0.033(5) -0.011(5)
C49 0.086(6) 0.100(6) 0.169(9) 0.029(7) -0.061(7) -0.023(5)
C50 0.153(8) 0.056(5) 0.138(8) 0.021(5) -0.035(7) -0.046(5)
C51 0.089(7) 0.124(8) 0.178(11) 0.010(7) 0.026(6) -0.053(6)
C52 0.131(8) 0.093(6) 0.082(6) 0.009(5) 0.019(6) -0.040(6)

loop_
_atom_type_symbol
_atom_type_description
_atom_type_scat_dispersion_real
_atom_type_scat_dispersion_imag
_atom_type_scat_source
C C 0.0033 0.0016 'International Tables Vol C Tables 4.2.6.8 and 6.1.1.4'
H H 0.0000 0.0000 'International Tables Vol C Tables 4.2.6.8 and 6.1.1.4'
N N 0.0061 0.0033 'International Tables Vol C Tables 4.2.6.8 and 6.1.1.4'
Si Si 0.0817 0.0704 'International Tables Vol C Tables 4.2.6.8 and 6.1.1.4'
Cl Cl 0.1484 0.1585 'International Tables Vol C Tables 4.2.6.8 and 6.1.1.4'
Y Y -2.7962 3.5667 'International Tables Vol C Tables 4.2.6.8 and 6.1.1.4'

loop_
_geom_angle_atom_site_label_1
_geom_angle_atom_site_label_2
_geom_angle_atom_site_label_3
_geom_angle
N5 Y1 N2 113.69(16)
N5 Y1 N1 104.04(15)
N2 Y1 N1 55.95(14)
N5 Y1 N4 57.06(15)
N2 Y1 N4 103.21(15)
N1 Y1 N4 146.36(15)
N5 Y1 Cl2 135.10(12)
N2 Y1 Cl2 99.15(11)
N1 Y1 Cl2 119.86(11)
N4 Y1 Cl2 87.09(11)
N5 Y1 Cl1 97.53(12)
N2 Y1 Cl1 136.20(11)
N1 Y1 Cl1 88.09(11)
N4 Y1 Cl1 119.74(11)
Cl2 Y1 Cl1 76.30(4)
N5 Y1 C20 28.64(14)
N2 Y1 C20 110.29(15)
N1 Y1 C20 127.35(16)
N4 Y1 C20 28.43(14)
Cl2 Y1 C20 112.26(12)
Cl1 Y1 C20 111.61(11)
N5 Y1 C7 111.75(16)
N2 Y1 C7 28.13(14)
N1 Y1 C7 27.82(14)
N4 Y1 C7 127.28(15)
Cl2 Y1 C7 111.54(11)
Cl1 Y1 C7 112.61(12)
C20 Y1 C7 123.09(15)
N8 Y2 N11 113.93(17)
N8 Y2 N10 103.16(16)
N11 Y2 N10 56.32(15)
N8 Y2 N7 57.04(15)
N11 Y2 N7 102.39(15)
N10 Y2 N7 144.95(15)
N8 Y2 Cl2 134.47(12)
N11 Y2 Cl2 99.50(12)
N10 Y2 Cl2 121.30(12)
N7 Y2 Cl2 87.16(11)
N8 Y2 Cl1 99.02(13)
N11 Y2 Cl1 134.01(12)
N10 Y2 Cl1 86.45(12)
N7 Y2 Cl1 122.71(11)
Cl2 Y2 Cl1 76.08(5)
N8 Y2 C46 110.20(17)
N11 Y2 C46 28.51(15)
N10 Y2 C46 27.83(15)
N7 Y2 C46 125.65(16)
Cl2 Y2 C46 113.71(13)
Cl1 Y2 C46 111.14(14)
N8 Y2 C33 28.08(15)
N11 Y2 C33 111.14(16)
N10 Y2 C33 126.44(16)
N7 Y2 C33 28.97(14)
Cl2 Y2 C33 111.92(12)
Cl1 Y2 C33 112.83(12)
C46 Y2 C33 122.12(17)
Y1 Cl1 Y2 103.65(5)
Y2 Cl2 Y1 103.97(5)
N3 Si1 C8 113.3(3)
N3 Si1 C10 108.9(3)
C8 Si1 C10 110.0(3)
N3 Si1 C9 109.8(3)
C8 Si1 C9 106.2(3)
C10 Si1 C9 108.4(3)
N3 Si2 C11 109.3(3)
N3 Si2 C12 109.5(3)
C11 Si2 C12 109.5(3)
N3 Si2 C13 113.1(3)
C11 Si2 C13 108.1(3)
C12 Si2 C13 107.2(3)
N6 Si3 C21 109.6(3)
N6 Si3 C23 110.7(3)
C21 Si3 C23 109.0(4)
N6 Si3 C22 113.1(3)
C21 Si3 C22 107.6(4)
C23 Si3 C22 106.8(4)
N6 Si4 C26 110.5(3)
N6 Si4 C25 112.4(4)
C26 Si4 C25 108.5(4)
N6 Si4 C24 111.2(3)
C26 Si4 C24 109.1(4)
C25 Si4 C24 104.9(4)
N9 Si5 C36 113.6(3)
N9 Si5 C34 108.7(3)
C36 Si5 C34 108.3(4)
N9 Si5 C35 110.9(3)
C36 Si5 C35 106.3(4)
C34 Si5 C35 109.0(4)
N9 Si6 C38 111.3(3)
N9 Si6 C37 109.8(3)
C38 Si6 C37 109.2(5)
N9 Si6 C39 113.0(3)
C38 Si6 C39 105.6(4)
C37 Si6 C39 107.7(5)
N12 Si7 C47 110.0(3)
N12 Si7 C48 114.6(3)
C47 Si7 C48 107.8(4)
N12 Si7 C49 109.7(4)
C47 Si7 C49 109.0(3)
C48 Si7 C49 105.6(4)
N12 Si8 C50 109.9(4)
N12 Si8 C51 112.4(4)
C50 Si8 C51 106.5(4)
N12 Si8 C52 108.9(3)
C50 Si8 C52 109.2(4)
C51 Si8 C52 109.9(4)
C7 N1 C1 121.2(5)
C7 N1 Y1 95.2(3)
C1 N1 Y1 143.3(3)
C7 N2 C4 121.6(4)
C7 N2 Y1 96.8(3)
C4 N2 Y1 141.3(3)
C7 N3 Si1 120.1(3)
C7 N3 Si2 117.6(4)
Si1 N3 Si2 122.3(3)
C20 N4 C14 121.2(5)
C20 N4 Y1 92.7(3)
C14 N4 Y1 145.7(3)
C20 N5 C17 121.2(5)
C20 N5 Y1 95.2(3)
C17 N5 Y1 143.7(4)
C20 N6 Si4 120.2(4)
C20 N6 Si3 117.3(4)
Si4 N6 Si3 122.4(3)
C33 N7 C27 121.0(5)
C33 N7 Y2 92.0(3)
C27 N7 Y2 146.1(4)
C33 N8 C30 120.1(5)
C33 N8 Y2 96.7(4)
C30 N8 Y2 143.0(4)
C33 N9 Si6 119.9(3)
C33 N9 Si5 116.5(4)
Si6 N9 Si5 123.5(3)
C46 N10 C40 122.9(5)
C46 N10 Y2 93.5(3)
C40 N10 Y2 143.5(4)
C46 N11 C43 123.0(5)
C46 N11 Y2 95.1(3)
C43 N11 Y2 141.9(4)
C46 N12 Si7 120.5(4)
C46 N12 Si8 117.0(4)
Si7 N12 Si8 122.5(3)
N1 C1 C3 110.8(4)
N1 C1 C2 110.7(5)
C3 C1 C2 107.5(5)
N2 C4 C6 109.5(4)
N2 C4 C5 110.3(5)
C6 C4 C5 110.9(5)
N1 C7 N2 112.1(5)
N1 C7 N3 123.8(5)
N2 C7 N3 124.1(5)
N1 C7 Y1 57.0(3)
N2 C7 Y1 55.1(3)
N3 C7 Y1 178.8(4)
N4 C14 C15 111.4(5)
N4 C14 C16 111.6(5)
C15 C14 C16 109.4(6)
N5 C17 C19 110.2(5)
N5 C17 C18 108.7(5)
C19 C17 C18 110.4(6)
N4 C20 N5 115.0(5)
N4 C20 N6 122.3(5)
N5 C20 N6 122.6(5)
N4 C20 Y1 58.8(3)
N5 C20 Y1 56.2(3)
N6 C20 Y1 178.7(4)
N7 C27 C29 112.2(5)
N7 C27 C28 110.9(5)
C29 C27 C28 109.4(6)
N8 C30 C32 111.0(6)
N8 C30 C31 110.2(6)
C32 C30 C31 111.8(6)
N8 C33 N7 114.2(5)
N8 C33 N9 123.5(5)
N7 C33 N9 122.3(5)
N8 C33 Y2 55.2(3)
N7 C33 Y2 59.0(3)
N9 C33 Y2 178.3(4)
N10 C40 C41 110.4(5)
N10 C40 C42 111.4(5)
C41 C40 C42 108.0(5)
N11 C43 C44 110.3(6)
N11 C43 C45 107.6(5)
C44 C43 C45 111.3(6)
N10 C46 N11 115.0(5)
N10 C46 N12 124.3(5)
N11 C46 N12 120.7(5)
N10 C46 Y2 58.7(3)
N11 C46 Y2 56.4(3)
N12 C46 Y2 176.3(4)

loop_
_geom_bond_atom_site_label_1
_geom_bond_atom_site_label_2
_geom_bond_distance
Y1 N5 2.326(4)
Y1 N2 2.338(4)
Y1 N1 2.384(4)
Y1 N4 2.388(4)
Y1 Cl2 2.7128(15)
Y1 Cl1 2.7166(15)
Y1 C20 2.788(6)
Y1 C7 2.831(6)
Y2 N8 2.321(5)
Y2 N11 2.329(4)
Y2 N10 2.383(4)
Y2 N7 2.408(4)
Y2 Cl2 2.7173(15)
Y2 Cl1 2.7253(15)
Y2 C46 2.784(6)
Y2 C33 2.807(6)
Si1 N3 1.747(5)
Si1 C8 1.851(7)
Si1 C10 1.850(6)
Si1 C9 1.890(6)
Si2 N3 1.756(5)
Si2 C11 1.835(7)
Si2 C12 1.858(6)
Si2 C13 1.867(6)
Si3 N6 1.741(5)
Si3 C21 1.828(7)
Si3 C23 1.855(7)
Si3 C22 1.849(7)
Si4 N6 1.754(5)
Si4 C26 1.820(8)
Si4 C25 1.830(8)
Si4 C24 1.860(8)
Si5 N9 1.751(5)
Si5 C36 1.816(7)
Si5 C34 1.845(8)
Si5 C35 1.866(7)
Si6 N9 1.746(5)
Si6 C38 1.834(8)
Si6 C37 1.832(8)
Si6 C39 1.867(8)
Si7 N12 1.750(6)
Si7 C47 1.815(7)
Si7 C48 1.855(8)
Si7 C49 1.882(7)
Si8 N12 1.749(6)
Si8 C50 1.844(7)
Si8 C51 1.867(8)
Si8 C52 1.863(8)
N1 C7 1.327(6)
N1 C1 1.470(6)
N2 C7 1.344(6)
N2 C4 1.453(6)
N3 C7 1.421(7)
N4 C20 1.329(7)
N4 C14 1.474(6)
N5 C20 1.342(7)
N5 C17 1.478(7)
N6 C20 1.439(7)
N7 C33 1.360(7)
N7 C27 1.456(6)
N8 C33 1.330(7)
N8 C30 1.480(7)
N9 C33 1.435(7)
N10 C46 1.302(7)
N10 C40 1.462(7)
N11 C46 1.334(7)
N11 C43 1.460(7)
N12 C46 1.468(7)
C1 C3 1.528(8)
C1 C2 1.518(7)
C4 C6 1.513(7)
C4 C5 1.526(8)
C14 C15 1.481(7)
C14 C16 1.503(8)
C17 C19 1.524(9)
C17 C18 1.500(9)
C27 C29 1.494(8)
C27 C28 1.508(8)
C30 C32 1.476(9)
C30 C31 1.533(9)
C40 C41 1.508(8)
C40 C42 1.530(8)
C43 C44 1.538(10)
C43 C45 1.538(9)
